data_1529587
loop_
_publ_author_name
'Ballard, J.G.'
'Birchall, T.'
'Slim, D.R.'

_publ_section_title
;
 The preparation and characterization of Sb3 Cl11 F4
;
_journal_name_full 'Canadian Journal of Chemistry'
_journal_page_first 743
_journal_page_last 748
_journal_volume 55
_journal_year 1977
_chemical_formula_sum 'Cl10.7 F4.3 Sb3'
_chemical_name_systematic 'Sb3 Cl10.7 F4.3'
_space_group_IT_number 14
_symmetry_space_group_name_Hall '-P 2yn'
_symmetry_space_group_name_H-M 'P 1 21/n 1'
_cell_angle_alpha 90
_cell_angle_beta 103.96
_cell_angle_gamma 90
_cell_formula_units_Z 4
_cell_length_a 12.359
_cell_length_b 16.48
_cell_length_c 9.387
_cell_volume 1855.440
_citation_journal_id_ASTM CJCHAG
_cod_data_source_file Ballard_CJCHAG_1977_105.cif
_cod_data_source_block Cl10.7F4.3Sb3
_cod_original_cell_volume 1855.44
_cod_original_sg_symbol_Hall '-P 2ybc (x-z,y,z)'
_cod_database_code 1529587

loop_
_symmetry_equiv_pos_as_xyz
x,y,z
-x+1/2,y+1/2,-z+1/2
-x,-y,-z
x-1/2,-y-1/2,z-1/2

loop_
_atom_site_label
_atom_site_type_symbol
_atom_site_fract_x
_atom_site_fract_y
_atom_site_fract_z
_atom_site_occupancy
_atom_site_U_iso_or_equiv
Cl5 Cl-1 0.0686 0.4044 0.342 1 0.0
Cl8 Cl-1 0.4491 0.2402 0.0632 1 0.0
F1 F-1 0.5191 0.3465 0.3636 0.3 0.0
Cl2 Cl-1 0.129 0.1654 0.3405 1 0.0
Cl9 Cl-1 0.1957 0.312 0.0627 1 0.0
F4 F-1 0.2388 0.3009 0.5174 1 0.0
F5 F-1 0.3011 0.4004 0.3283 1 0.0
Cl11 Cl-1 0.5191 0.3465 0.3636 0.7 0.0
F3 F-1 0.4328 0.2332 0.5997 1 0.0
Cl6 Cl-1 0.4026 0.4277 0.6345 1 0.0
Cl10 Cl-1 0.4016 0.4497 0.0707 1 0.0
Sb3 Sb+5 0.3729 0.3339 0.1871 1 0.0
Cl4 Cl-1 0.2311 0.5626 0.4465 1 0.0
Cl3 Cl-1 0.2497 0.1506 0.7072 1 0.0
Cl7 Cl-1 0.1547 0.4293 0.7028 1 0.0
Sb2 Sb+5 0.2294 0.4284 0.5035 1 0.0
Sb1 Sb+5 0.2985 0.1857 0.4989 1 0.0
F2 F-1 0.3384 0.2401 0.3237 1 0.0
Cl1 Cl-1 0.3852 0.0696 0.4539 1 0.0
